data_7016856
loop_
_publ_author_name
'Junold, Konstantin'
'Burschka, Christian'
'Bertermann, R\"udiger'
'Tacke, Reinhold'

_publ_section_title
;
 Novel neutral hexacoordinate benzamidinatosilicon(iv) complexes with
 SiN(3)OF(2), SiN(3)OCl(2), SiN(3)OBr(2), SiN(5)O and SiN(3)O(3)
 skeletons.
;
_journal_issue 38
_journal_name_full 'Dalton transactions (Cambridge, England : 2003)'
_journal_page_first 9844
_journal_page_last 9857
_journal_paper_doi 10.1039/c1dt10898k
_journal_volume 40
_journal_year 2011
_chemical_formula_moiety 'C22 H25 N9 O Si'
_chemical_formula_sum 'C22 H25 N9 O Si'
_chemical_formula_weight 459.60
_chemical_name_systematic
;
?
;
_space_group_IT_number 2
_symmetry_cell_setting triclinic
_symmetry_space_group_name_Hall '-P 1'
_symmetry_space_group_name_H-M 'P -1'
_atom_sites_solution_hydrogens geom
_atom_sites_solution_primary direct
_atom_sites_solution_secondary difmap
_audit_creation_method SHELXL-97
_cell_angle_alpha 109.12(3)
_cell_angle_beta 94.07(3)
_cell_angle_gamma 98.48(3)
_cell_formula_units_Z 2
_cell_length_a 9.3090(19)
_cell_length_b 9.898(2)
_cell_length_c 14.013(3)
_cell_measurement_reflns_used 5000
_cell_measurement_temperature 173(2)
_cell_measurement_theta_max 26.75
_cell_measurement_theta_min 9.05
_cell_volume 1196.7(5)
_computing_cell_refinement Stoe-IPDS
_computing_data_collection Stoe-IPDS
_computing_data_reduction Stoe-IPDS
_computing_molecular_graphics Ortep/Povray
_computing_publication_material Bruker-SHELXTL
_computing_structure_refinement 'SHELXL-97 (Sheldrick, 2008)'
_computing_structure_solution 'SHELXS-97 (Sheldrick, 2008)'
_diffrn_ambient_temperature 173(2)
_diffrn_measured_fraction_theta_full 0.909
_diffrn_measured_fraction_theta_max 0.909
_diffrn_measurement_device_type image_plate_Stoe-IPDS
_diffrn_measurement_method omega_scan
_diffrn_radiation_monochromator graphite
_diffrn_radiation_source 'fine-focus sealed tube'
_diffrn_radiation_type MoK\a
_diffrn_radiation_wavelength 0.71073
_diffrn_reflns_av_R_equivalents 0.0328
_diffrn_reflns_av_sigmaI/netI 0.0326
_diffrn_reflns_limit_h_max 12
_diffrn_reflns_limit_h_min -11
_diffrn_reflns_limit_k_max 13
_diffrn_reflns_limit_k_min -13
_diffrn_reflns_limit_l_max 19
_diffrn_reflns_limit_l_min -19
_diffrn_reflns_number 13488
_diffrn_reflns_theta_full 29.13
_diffrn_reflns_theta_max 29.13
_diffrn_reflns_theta_min 3.10
_exptl_absorpt_coefficient_mu 0.132
_exptl_absorpt_correction_type none
_exptl_crystal_colour yellow
_exptl_crystal_density_diffrn 1.275
_exptl_crystal_density_method 'not measured'
_exptl_crystal_description block
_exptl_crystal_F_000 484
_exptl_crystal_size_max .5
_exptl_crystal_size_mid .5
_exptl_crystal_size_min .5
_refine_diff_density_max 0.412
_refine_diff_density_min -0.390
_refine_diff_density_rms 0.050
_refine_ls_extinction_method none
_refine_ls_goodness_of_fit_ref 1.102
_refine_ls_hydrogen_treatment constr
_refine_ls_matrix_type full
_refine_ls_number_parameters 302
_refine_ls_number_reflns 5854
_refine_ls_number_restraints 0
_refine_ls_restrained_S_all 1.102
_refine_ls_R_factor_all 0.0503
_refine_ls_R_factor_gt 0.0401
_refine_ls_shift/su_max 0.000
_refine_ls_shift/su_mean 0.000
_refine_ls_structure_factor_coef Fsqd
_refine_ls_weighting_details
;
calc w=1/[\s^2^(Fo^2^)+(0.0544P)^2^+0.4103P] where P=(Fo^2^+2Fc^2^)/3
;
_refine_ls_weighting_scheme calc
_refine_ls_wR_factor_gt 0.1040
_refine_ls_wR_factor_ref 0.1196
_reflns_number_gt 4859
_reflns_number_total 5854
_reflns_threshold_expression >2sigma(I)
_cod_data_source_file c1dt10898k.txt
_cod_data_source_block jun25bu
_cod_original_cell_volume 1196.8(4)
_cod_original_sg_symbol_H-M P-1
_cod_database_code 7016856

loop_
_symmetry_equiv_pos_as_xyz
'x, y, z'
'-x, -y, -z'

loop_
_atom_site_label
_atom_site_type_symbol
_atom_site_fract_x
_atom_site_fract_y
_atom_site_fract_z
_atom_site_U_iso_or_equiv
_atom_site_adp_type
_atom_site_occupancy
_atom_site_symmetry_multiplicity
_atom_site_calc_flag
_atom_site_refinement_flags
C1 C 0.22572(16) 0.47332(14) 0.17862(10) 0.0232(3) Uani 1 1 d .
C2 C 0.25358(17) 0.32539(14) 0.12174(11) 0.0265(3) Uani 1 1 d .
C3 C 0.1669(2) 0.23954(17) 0.03044(13) 0.0383(4) Uani 1 1 d .
H3 H 0.0920 0.2763 0.0024 0.046 Uiso 1 1 calc R
C4 C 0.1913(3) 0.09878(19) -0.01938(17) 0.0529(5) Uani 1 1 d .
H4 H 0.1323 0.0394 -0.0813 0.064 Uiso 1 1 calc R
C5 C 0.3013(3) 0.04593(19) 0.02132(18) 0.0561(6) Uani 1 1 d .
H5 H 0.3171 -0.0499 -0.0126 0.067 Uiso 1 1 calc R
C6 C 0.3878(3) 0.1312(2) 0.11055(17) 0.0563(6) Uani 1 1 d .
H6 H 0.4639 0.0946 0.1375 0.068 Uiso 1 1 calc R
C7 C 0.3643(2) 0.2713(2) 0.16173(13) 0.0416(4) Uani 1 1 d .
H7 H 0.4237 0.3297 0.2237 0.050 Uiso 1 1 calc R
C8 C 0.09188(19) 0.40618(15) 0.30775(11) 0.0298(3) Uani 1 1 d .
H8 H 0.1033 0.3061 0.2655 0.036 Uiso 1 1 calc R
C10 C -0.0709(2) 0.4081(2) 0.31068(17) 0.0508(5) Uani 1 1 d .
H10A H -0.0848 0.5062 0.3501 0.076 Uiso 1 1 calc R
H10B H -0.1125 0.3394 0.3427 0.076 Uiso 1 1 calc R
H10C H -0.1204 0.3799 0.2411 0.076 Uiso 1 1 calc R
C9 C 0.1725(3) 0.4416(2) 0.41406(14) 0.0481(5) Uani 1 1 d .
H9A H 0.2769 0.4402 0.4097 0.072 Uiso 1 1 calc R
H9B H 0.1322 0.3690 0.4433 0.072 Uiso 1 1 calc R
H9C H 0.1601 0.5383 0.4575 0.072 Uiso 1 1 calc R
C11 C 0.32704(17) 0.60371(14) 0.06576(10) 0.0260(3) Uani 1 1 d .
H11 H 0.3486 0.5060 0.0270 0.031 Uiso 1 1 calc R
C12 C 0.46893(19) 0.71358(18) 0.09011(12) 0.0347(3) Uani 1 1 d .
H12A H 0.4521 0.8092 0.1324 0.052 Uiso 1 1 calc R
H12B H 0.5024 0.7196 0.0266 0.052 Uiso 1 1 calc R
H12C H 0.5437 0.6828 0.1270 0.052 Uiso 1 1 calc R
C13 C 0.2126(2) 0.63977(17) -0.00189(11) 0.0335(3) Uani 1 1 d .
H13A H 0.1232 0.5663 -0.0182 0.050 Uiso 1 1 calc R
H13B H 0.2514 0.6404 -0.0650 0.050 Uiso 1 1 calc R
H13C H 0.1902 0.7357 0.0343 0.050 Uiso 1 1 calc R
C14 C 0.49180(18) 0.72064(16) 0.35382(11) 0.0301(3) Uani 1 1 d .
H14 H 0.5151 0.6748 0.2873 0.036 Uiso 1 1 calc R
C15 C 0.60147(19) 0.75925(18) 0.43771(12) 0.0349(3) Uani 1 1 d .
H15 H 0.6964 0.7375 0.4273 0.042 Uiso 1 1 calc R
C16 C 0.5712(2) 0.82831(17) 0.53447(12) 0.0343(3) Uani 1 1 d .
H16 H 0.6451 0.8547 0.5910 0.041 Uiso 1 1 calc R
C17 C 0.42932(19) 0.85980(15) 0.54942(11) 0.0293(3) Uani 1 1 d .
C18 C 0.3809(2) 0.93182(17) 0.64383(11) 0.0352(4) Uani 1 1 d .
H18 H 0.4467 0.9655 0.7051 0.042 Uiso 1 1 calc R
C19 C 0.2385(2) 0.95234(17) 0.64575(11) 0.0364(4) Uani 1 1 d .
H19 H 0.2082 1.0019 0.7093 0.044 Uiso 1 1 calc R
C20 C 0.13406(19) 0.90272(16) 0.55676(11) 0.0312(3) Uani 1 1 d .
H20 H 0.0358 0.9173 0.5611 0.037 Uiso 1 1 calc R
C21 C 0.17845(17) 0.83305(14) 0.46420(10) 0.0249(3) Uani 1 1 d .
C22 C 0.32576(17) 0.81436(14) 0.46123(10) 0.0245(3) Uani 1 1 d .
N1 N 0.15478(14) 0.50764(12) 0.25909(8) 0.0247(2) Uani 1 1 d .
N2 N 0.26962(13) 0.59559(11) 0.15934(8) 0.0221(2) Uani 1 1 d .
N3 N 0.35751(14) 0.74644(12) 0.36517(8) 0.0242(2) Uani 1 1 d .
N4 N 0.24700(14) 0.88162(12) 0.24970(9) 0.0262(2) Uani 1 1 d .
N5 N 0.00592(14) 0.67522(13) 0.18094(9) 0.0270(2) Uani 1 1 d .
N6 N 0.16206(15) 0.96223(13) 0.24682(10) 0.0300(3) Uani 1 1 d .
N7 N 0.0877(2) 1.04328(18) 0.24472(17) 0.0572(5) Uani 1 1 d .
N8 N -0.11303(15) 0.66746(14) 0.20970(9) 0.0312(3) Uani 1 1 d .
N9 N -0.22977(19) 0.6567(2) 0.23006(13) 0.0531(4) Uani 1 1 d .
O O 0.09292(12) 0.77751(10) 0.37363(7) 0.0262(2) Uani 1 1 d .
Si Si 0.17828(4) 0.70558(4) 0.26499(3) 0.02125(10) Uani 1 1 d .

loop_
_atom_site_aniso_label
_atom_site_aniso_U_11
_atom_site_aniso_U_22
_atom_site_aniso_U_33
_atom_site_aniso_U_23
_atom_site_aniso_U_13
_atom_site_aniso_U_12
C1 0.0255(8) 0.0246(6) 0.0217(5) 0.0090(4) 0.0053(5) 0.0077(5)
C2 0.0323(9) 0.0246(6) 0.0278(6) 0.0118(5) 0.0129(6) 0.0099(5)
C3 0.0341(10) 0.0320(7) 0.0411(8) 0.0023(6) 0.0079(7) 0.0049(6)
C4 0.0539(14) 0.0309(8) 0.0581(11) -0.0048(7) 0.0231(10) -0.0026(8)
C5 0.0825(17) 0.0274(7) 0.0716(13) 0.0202(8) 0.0515(13) 0.0232(9)
C6 0.0848(17) 0.0586(11) 0.0588(12) 0.0408(10) 0.0415(12) 0.0519(12)
C7 0.0551(12) 0.0495(9) 0.0340(8) 0.0215(7) 0.0154(7) 0.0305(9)
C8 0.0390(9) 0.0276(6) 0.0277(6) 0.0137(5) 0.0121(6) 0.0076(6)
C10 0.0412(12) 0.0627(12) 0.0613(12) 0.0389(10) 0.0159(9) 0.0038(9)
C9 0.0633(14) 0.0509(10) 0.0379(9) 0.0281(8) 0.0027(8) 0.0062(9)
C11 0.0331(9) 0.0255(6) 0.0222(6) 0.0088(5) 0.0114(5) 0.0084(5)
C12 0.0295(9) 0.0465(8) 0.0335(7) 0.0193(6) 0.0113(6) 0.0075(7)
C13 0.0387(10) 0.0376(7) 0.0233(6) 0.0121(5) 0.0017(6) 0.0008(6)
C14 0.0288(9) 0.0343(7) 0.0288(7) 0.0106(5) 0.0065(6) 0.0103(6)
C15 0.0271(9) 0.0396(8) 0.0388(8) 0.0140(6) -0.0001(6) 0.0088(6)
C16 0.0349(10) 0.0342(7) 0.0317(7) 0.0115(6) -0.0068(6) 0.0044(6)
C17 0.0360(9) 0.0259(6) 0.0251(6) 0.0099(5) -0.0004(6) 0.0028(6)
C18 0.0469(11) 0.0335(7) 0.0206(6) 0.0065(5) -0.0018(6) 0.0019(6)
C19 0.0504(11) 0.0336(7) 0.0206(6) 0.0037(5) 0.0083(6) 0.0045(7)
C20 0.0368(9) 0.0305(6) 0.0253(6) 0.0067(5) 0.0102(6) 0.0069(6)
C21 0.0300(8) 0.0230(6) 0.0212(6) 0.0065(4) 0.0055(5) 0.0048(5)
C22 0.0312(8) 0.0218(5) 0.0204(6) 0.0069(4) 0.0040(5) 0.0048(5)
N1 0.0306(7) 0.0222(5) 0.0233(5) 0.0086(4) 0.0092(5) 0.0064(4)
N2 0.0260(7) 0.0218(5) 0.0198(5) 0.0073(4) 0.0069(4) 0.0068(4)
N3 0.0264(7) 0.0258(5) 0.0212(5) 0.0080(4) 0.0047(4) 0.0070(4)
N4 0.0257(7) 0.0234(5) 0.0298(6) 0.0086(4) 0.0048(5) 0.0061(4)
N5 0.0246(7) 0.0308(6) 0.0239(5) 0.0067(4) 0.0034(4) 0.0059(5)
N6 0.0315(8) 0.0237(5) 0.0367(6) 0.0104(5) 0.0112(5) 0.0073(5)
N7 0.0483(12) 0.0393(8) 0.1009(15) 0.0363(9) 0.0272(10) 0.0230(8)
N8 0.0278(8) 0.0365(6) 0.0278(6) 0.0067(5) 0.0034(5) 0.0113(5)
N9 0.0265(10) 0.0844(12) 0.0478(9) 0.0175(8) 0.0088(7) 0.0183(8)
O 0.0250(6) 0.0298(5) 0.0217(4) 0.0049(4) 0.0051(4) 0.0070(4)
Si 0.0226(2) 0.02209(16) 0.01922(16) 0.00600(12) 0.00487(13) 0.00611(13)

loop_
_atom_type_symbol
_atom_type_description
_atom_type_scat_dispersion_real
_atom_type_scat_dispersion_imag
_atom_type_scat_source
C C 0.0033 0.0016 'International Tables Vol C Tables 4.2.6.8 and 6.1.1.4'
H H 0.0000 0.0000 'International Tables Vol C Tables 4.2.6.8 and 6.1.1.4'
N N 0.0061 0.0033 'International Tables Vol C Tables 4.2.6.8 and 6.1.1.4'
O O 0.0106 0.0060 'International Tables Vol C Tables 4.2.6.8 and 6.1.1.4'
Si Si 0.0817 0.0704 'International Tables Vol C Tables 4.2.6.8 and 6.1.1.4'

loop_
_geom_angle_atom_site_label_1
_geom_angle_atom_site_label_2
_geom_angle_atom_site_label_3
_geom_angle
N1 C1 N2 107.40(11)
N1 C1 C2 125.80(12)
N2 C1 C2 126.79(12)
N1 C1 Si 54.64(7)
N2 C1 Si 52.82(6)
C2 C1 Si 178.74(11)
C7 C2 C3 119.95(14)
C7 C2 C1 119.56(14)
C3 C2 C1 120.46(14)
C2 C3 C4 119.38(18)
C2 C3 H3 120.3
C4 C3 H3 120.3
C5 C4 C3 120.2(2)
C5 C4 H4 119.9
C3 C4 H4 119.9
C6 C5 C4 120.41(16)
C6 C5 H5 119.8
C4 C5 H5 119.8
C5 C6 C7 120.26(19)
C5 C6 H6 119.9
C7 C6 H6 119.9
C2 C7 C6 119.83(19)
C2 C7 H7 120.1
C6 C7 H7 120.1
N1 C8 C10 109.86(13)
N1 C8 C9 111.06(14)
C10 C8 C9 111.45(15)
N1 C8 H8 108.1
C10 C8 H8 108.1
C9 C8 H8 108.1
C8 C10 H10A 109.5
C8 C10 H10B 109.5
H10A C10 H10B 109.5
C8 C10 H10C 109.5
H10A C10 H10C 109.5
H10B C10 H10C 109.5
C8 C9 H9A 109.5
C8 C9 H9B 109.5
H9A C9 H9B 109.5
C8 C9 H9C 109.5
H9A C9 H9C 109.5
H9B C9 H9C 109.5
N2 C11 C12 111.28(12)
N2 C11 C13 110.81(12)
C12 C11 C13 110.81(12)
N2 C11 H11 107.9
C12 C11 H11 107.9
C13 C11 H11 107.9
C11 C12 H12A 109.5
C11 C12 H12B 109.5
H12A C12 H12B 109.5
C11 C12 H12C 109.5
H12A C12 H12C 109.5
H12B C12 H12C 109.5
C11 C13 H13A 109.5
C11 C13 H13B 109.5
H13A C13 H13B 109.5
C11 C13 H13C 109.5
H13A C13 H13C 109.5
H13B C13 H13C 109.5
N3 C14 C15 121.87(13)
N3 C14 H14 119.1
C15 C14 H14 119.1
C16 C15 C14 120.12(15)
C16 C15 H15 119.9
C14 C15 H15 119.9
C15 C16 C17 119.60(15)
C15 C16 H16 120.2
C17 C16 H16 120.2
C22 C17 C16 116.30(13)
C22 C17 C18 117.07(15)
C16 C17 C18 126.63(15)
C19 C18 C17 119.56(14)
C19 C18 H18 120.2
C17 C18 H18 120.2
C18 C19 C20 122.91(14)
C18 C19 H19 118.5
C20 C19 H19 118.5
C21 C20 C19 118.65(15)
C21 C20 H20 120.7
C19 C20 H20 120.7
O C21 C20 125.98(14)
O C21 C22 115.22(12)
C20 C21 C22 118.80(14)
N3 C22 C21 113.50(13)
N3 C22 C17 123.52(14)
C21 C22 C17 122.97(13)
C1 N1 C8 125.34(11)
C1 N1 Si 91.09(8)
C8 N1 Si 143.56(9)
C1 N2 C11 125.55(11)
C1 N2 Si 92.44(8)
C11 N2 Si 139.42(9)
C14 N3 C22 118.56(13)
C14 N3 Si 132.20(10)
C22 N3 Si 109.23(10)
N6 N4 Si 119.09(11)
N8 N5 Si 123.28(10)
N7 N6 N4 176.72(17)
N9 N8 N5 175.28(16)
C21 O Si 117.33(9)
O Si N5 91.19(6)
O Si N4 96.30(6)
N5 Si N4 92.96(6)
O Si N2 167.73(5)
N5 Si N2 92.93(6)
N4 Si N2 95.02(6)
O Si N1 99.23(6)
N5 Si N1 93.70(7)
N4 Si N1 162.95(6)
N2 Si N1 68.98(5)
O Si N3 84.43(5)
N5 Si N3 175.59(5)
N4 Si N3 87.01(6)
N2 Si N3 91.46(6)
N1 Si N3 87.53(6)
O Si C1 133.48(5)
N5 Si C1 92.96(6)
N4 Si C1 129.65(5)
N2 Si C1 34.74(5)
N1 Si C1 34.27(5)
N3 Si C1 90.44(6)

loop_
_geom_bond_atom_site_label_1
_geom_bond_atom_site_label_2
_geom_bond_distance
C1 N1 1.3206(17)
C1 N2 1.3374(17)
C1 C2 1.4912(18)
C1 Si 2.3448(15)
C2 C7 1.393(2)
C2 C3 1.396(2)
C3 C4 1.400(2)
C3 H3 0.9500
C4 C5 1.385(4)
C4 H4 0.9500
C5 C6 1.375(4)
C5 H5 0.9500
C6 C7 1.395(2)
C6 H6 0.9500
C7 H7 0.9500
C8 N1 1.4656(17)
C8 C10 1.522(3)
C8 C9 1.525(2)
C8 H8 1.0000
C10 H10A 0.9800
C10 H10B 0.9800
C10 H10C 0.9800
C9 H9A 0.9800
C9 H9B 0.9800
C9 H9C 0.9800
C11 N2 1.4723(16)
C11 C12 1.521(2)
C11 C13 1.533(2)
C11 H11 1.0000
C12 H12A 0.9800
C12 H12B 0.9800
C12 H12C 0.9800
C13 H13A 0.9800
C13 H13B 0.9800
C13 H13C 0.9800
C14 N3 1.323(2)
C14 C15 1.411(2)
C14 H14 0.9500
C15 C16 1.374(2)
C15 H15 0.9500
C16 C17 1.416(2)
C16 H16 0.9500
C17 C22 1.413(2)
C17 C18 1.423(2)
C18 C19 1.370(3)
C18 H18 0.9500
C19 C20 1.424(2)
C19 H19 0.9500
C20 C21 1.3795(18)
C20 H20 0.9500
C21 O 1.3482(18)
C21 C22 1.412(2)
C22 N3 1.3688(17)
N1 Si 1.9126(12)
N2 Si 1.8698(13)
N3 Si 2.0037(15)
N4 N6 1.2109(17)
N4 Si 1.8512(13)
N5 N8 1.2054(18)
N5 Si 1.8465(15)
N6 N7 1.140(2)
N8 N9 1.142(2)
O Si 1.7563(11)

loop_
_geom_torsion_atom_site_label_1
_geom_torsion_atom_site_label_2
_geom_torsion_atom_site_label_3
_geom_torsion_atom_site_label_4
_geom_torsion
N1 C1 C2 C7 -77.8(2)
N2 C1 C2 C7 100.89(18)
Si C1 C2 C7 172(5)
N1 C1 C2 C3 100.42(18)
N2 C1 C2 C3 -80.9(2)
Si C1 C2 C3 -9(5)
C7 C2 C3 C4 0.8(2)
C1 C2 C3 C4 -177.39(15)
C2 C3 C4 C5 -0.5(3)
C3 C4 C5 C6 -0.3(3)
C4 C5 C6 C7 0.8(3)
C3 C2 C7 C6 -0.3(2)
C1 C2 C7 C6 177.93(15)
C5 C6 C7 C2 -0.6(3)
N3 C14 C15 C16 -1.3(2)
C14 C15 C16 C17 0.3(2)
C15 C16 C17 C22 1.0(2)
C15 C16 C17 C18 -179.17(15)
C22 C17 C18 C19 0.7(2)
C16 C17 C18 C19 -179.05(15)
C17 C18 C19 C20 0.9(2)
C18 C19 C20 C21 -1.1(2)
C19 C20 C21 O 178.72(13)
C19 C20 C21 C22 -0.3(2)
O C21 C22 N3 2.05(17)
C20 C21 C22 N3 -178.80(12)
O C21 C22 C17 -177.10(12)
C20 C21 C22 C17 2.0(2)
C16 C17 C22 N3 -1.5(2)
C18 C17 C22 N3 178.69(12)
C16 C17 C22 C21 177.58(13)
C18 C17 C22 C21 -2.2(2)
N2 C1 N1 C8 -178.14(14)
C2 C1 N1 C8 0.7(2)
Si C1 N1 C8 179.27(17)
N2 C1 N1 Si 2.59(12)
C2 C1 N1 Si -178.54(14)
C10 C8 N1 C1 -123.37(17)
C9 C8 N1 C1 112.86(17)
C10 C8 N1 Si 55.4(2)
C9 C8 N1 Si -68.4(2)
N1 C1 N2 C11 -167.42(13)
C2 C1 N2 C11 13.7(2)
Si C1 N2 C11 -164.77(16)
N1 C1 N2 Si -2.65(12)
C2 C1 N2 Si 178.49(14)
C12 C11 N2 C1 -130.90(15)
C13 C11 N2 C1 105.33(16)
C12 C11 N2 Si 72.90(19)
C13 C11 N2 Si -50.9(2)
C15 C14 N3 C22 0.9(2)
C15 C14 N3 Si -179.49(11)
C21 C22 N3 C14 -178.61(12)
C17 C22 N3 C14 0.5(2)
C21 C22 N3 Si 1.69(13)
C17 C22 N3 Si -179.16(10)
Si N4 N6 N7 167(3)
Si N5 N8 N9 -169(2)
C20 C21 O Si 175.43(11)
C22 C21 O Si -5.49(15)
C21 O Si N5 -174.41(10)
C21 O Si N4 -81.30(10)
C21 O Si N2 75.9(3)
C21 O Si N1 91.64(10)
C21 O Si N3 5.06(9)
C21 O Si C1 90.37(11)
N8 N5 Si O -20.56(12)
N8 N5 Si N4 -116.94(13)
N8 N5 Si N2 147.87(12)
N8 N5 Si N1 78.76(13)
N8 N5 Si N3 -27.3(8)
N8 N5 Si C1 113.09(12)
N6 N4 Si O -52.67(12)
N6 N4 Si N5 38.85(12)
N6 N4 Si N2 132.06(12)
N6 N4 Si N1 151.76(17)
N6 N4 Si N3 -136.73(12)
N6 N4 Si C1 135.17(11)
C1 N2 Si O 18.5(3)
C11 N2 Si O 179.3(2)
C1 N2 Si N5 -90.97(9)
C11 N2 Si N5 69.85(16)
C1 N2 Si N4 175.79(9)
C11 N2 Si N4 -23.39(16)
C1 N2 Si N1 1.87(8)
C11 N2 Si N1 162.69(17)
C1 N2 Si N3 88.66(9)
C11 N2 Si N3 -110.52(16)
C11 N2 Si C1 160.8(2)
C1 N1 Si O -178.36(9)
C8 N1 Si O 2.65(19)
C1 N1 Si N5 89.83(10)
C8 N1 Si N5 -89.16(19)
C1 N1 Si N4 -23.0(2)
C8 N1 Si N4 158.03(19)
C1 N1 Si N2 -1.89(9)
C8 N1 Si N2 179.1(2)
C1 N1 Si N3 -94.41(10)
C8 N1 Si N3 86.60(18)
C8 N1 Si C1 -179.0(2)
C14 N3 Si O 176.69(14)
C22 N3 Si O -3.67(9)
C14 N3 Si N5 -176.5(6)
C22 N3 Si N5 3.1(7)
C14 N3 Si N4 -86.67(14)
C22 N3 Si N4 92.97(9)
C14 N3 Si N2 8.28(13)
C22 N3 Si N2 -172.08(9)
C14 N3 Si N1 77.17(14)
C22 N3 Si N1 -103.19(9)
C14 N3 Si C1 43.01(14)
C22 N3 Si C1 -137.35(9)
N1 C1 Si O 2.23(12)
N2 C1 Si O -174.67(9)
C2 C1 Si O 113(5)
N1 C1 Si N5 -92.22(10)
N2 C1 Si N5 90.88(9)
C2 C1 Si N5 18(5)
N1 C1 Si N4 171.45(10)
N2 C1 Si N4 -5.45(12)
C2 C1 Si N4 -78(5)
N1 C1 Si N2 176.90(14)
C2 C1 Si N2 -72(5)
N2 C1 Si N1 -176.90(14)
C2 C1 Si N1 111(5)
N1 C1 Si N3 84.97(10)
N2 C1 Si N3 -91.93(9)
C2 C1 Si N3 -164(5)
